data_4326393
loop_
_publ_author_name
'Benedict M. Gardner'
'William Lewis'
'Alexander J. Blake'
'Stephen T. Liddle'

_publ_section_title
;
 Halide, Amide, Cationic, Manganese Carbonylate, and Oxide Derivatives of
 Triamidosilylamine Uranium Complexes
;
_journal_name_full 'Inorganic Chemistry'
_journal_page_first 9631
_journal_page_last 9641
_journal_paper_doi 10.1021/ic201372a
_journal_volume 50
_journal_year 2011
_chemical_formula_moiety 'C24 H47 Mn N4 O6 Si3 U'
_chemical_formula_sum 'C24 H47 Mn N4 O6 Si3 U'
_chemical_formula_weight 864.90
_chemical_name_systematic
; 
 ? 
;
_space_group_IT_number 33
_symmetry_cell_setting orthorhombic
_symmetry_space_group_name_Hall 'P 2c -2n'
_symmetry_space_group_name_H-M 'P n a 21'
_atom_sites_solution_hydrogens 'geom, Me from difmap'
_atom_sites_solution_primary patterson
_atom_sites_solution_secondary difmap
_audit_creation_method 'enCIFer editing of SHELXL97 CIF output'
_cell_angle_alpha 90.00
_cell_angle_beta 90.00
_cell_angle_gamma 90.00
_cell_formula_units_Z 4
_cell_length_a 21.8024(8)
_cell_length_b 9.8191(4)
_cell_length_c 16.2885(6)
_cell_measurement_reflns_used 17666
_cell_measurement_temperature 150(2)
_cell_measurement_theta_max 27.53
_cell_measurement_theta_min 2.25
_cell_volume 3487.0(2)
_computing_cell_refinement 'Bruker SAINT version 6.36a (Bruker, 2000)'
_computing_data_collection 'Bruker SMART version 5.625 (Bruker, 2001)'
_computing_data_reduction 'Bruker SAINT; Bruker SHELXTL (Bruker, 2001)'
_computing_molecular_graphics 'Bruker SHELXTL'
_computing_publication_material 'enCIFer(Allen et al.,2004);PLATON(Spek,2003)'
_computing_structure_refinement 'SHELXL-97 (Sheldrick, 1997)'
_computing_structure_solution 'Bruker SHELXTL'
_diffrn_ambient_temperature 150(2)
_diffrn_measured_fraction_theta_full 0.999
_diffrn_measured_fraction_theta_max 0.999
_diffrn_measurement_device_type 'Bruker SMART APEX CCD diffractometer'
_diffrn_measurement_method '\w rotation with narrow frames'
_diffrn_radiation_monochromator graphite
_diffrn_radiation_source 'normal-focus sealed tube'
_diffrn_radiation_type MoK\a
_diffrn_radiation_wavelength 0.71073
_diffrn_reflns_av_R_equivalents 0.0217
_diffrn_reflns_av_sigmaI/netI 0.0359
_diffrn_reflns_limit_h_max 25
_diffrn_reflns_limit_h_min -25
_diffrn_reflns_limit_k_max 11
_diffrn_reflns_limit_k_min -11
_diffrn_reflns_limit_l_max 19
_diffrn_reflns_limit_l_min -19
_diffrn_reflns_number 24251
_diffrn_reflns_theta_full 25.00
_diffrn_reflns_theta_max 25.00
_diffrn_reflns_theta_min 1.87
_diffrn_standards_decay_% 0
_diffrn_standards_number 0
_exptl_absorpt_coefficient_mu 5.142
_exptl_absorpt_correction_T_max 0.30
_exptl_absorpt_correction_T_min 0.15
_exptl_absorpt_correction_type multi-scan
_exptl_absorpt_process_details '(SADABS; Bruker, 2001)'
_exptl_crystal_colour Yellow
_exptl_crystal_density_diffrn 1.647
_exptl_crystal_description Block
_exptl_crystal_F_000 1704
_exptl_crystal_size_max 0.53
_exptl_crystal_size_mid 0.43
_exptl_crystal_size_min 0.29
_refine_diff_density_max 0.854
_refine_diff_density_min -0.409
_refine_diff_density_rms 0.068
_refine_ls_abs_structure_details 'Flack H D (1983), Acta Cryst. A39, 876-881'
_refine_ls_abs_structure_Flack 0.002(3)
_refine_ls_extinction_method none
_refine_ls_goodness_of_fit_ref 1.014
_refine_ls_hydrogen_treatment constr
_refine_ls_matrix_type full
_refine_ls_number_parameters 362
_refine_ls_number_reflns 6029
_refine_ls_number_restraints 1
_refine_ls_restrained_S_all 1.013
_refine_ls_R_factor_all 0.0186
_refine_ls_R_factor_gt 0.0174
_refine_ls_shift/su_max 0.007
_refine_ls_shift/su_mean 0.000
_refine_ls_structure_factor_coef Fsqd
_refine_ls_weighting_details 'calc w=1/[\s^2^(Fo^2^)+(0.0065P)^2^+0.0000P] where P=(Fo^2^+2Fc^2^)/3'
_refine_ls_weighting_scheme calc
_refine_ls_wR_factor_gt 0.0403
_refine_ls_wR_factor_ref 0.0406
_reflns_number_gt 5750
_reflns_number_total 6029
_reflns_threshold_expression I>2\s(I)
_cod_data_source_file ic201372a_si_001_09.cif
_cod_data_source_block 9
_cod_database_code 4326393

loop_
_symmetry_equiv_pos_as_xyz
'x, y, z'
'-x, -y, z+1/2'
'x+1/2, -y+1/2, z'
'-x+1/2, y+1/2, z+1/2'

loop_
_atom_site_label
_atom_site_type_symbol
_atom_site_fract_x
_atom_site_fract_y
_atom_site_fract_z
_atom_site_U_iso_or_equiv
_atom_site_adp_type
_atom_site_occupancy
_atom_site_symmetry_multiplicity
_atom_site_calc_flag
_atom_site_refinement_flags
U1 U 0.909928(4) 1.043551(9) 0.249193(15) 0.02154(4) Uani 1 1 d .
N1 N 1.00715(12) 0.9902(3) 0.21981(16) 0.0257(6) Uani 1 1 d .
N2 N 0.86460(15) 0.9650(3) 0.1357(2) 0.0279(8) Uani 1 1 d .
N3 N 0.92810(13) 1.2584(3) 0.28524(17) 0.0272(6) Uani 1 1 d .
N4 N 0.94186(12) 1.1839(3) 0.12303(18) 0.0275(6) Uani 1 1 d .
Si1 Si 1.05186(4) 0.86008(9) 0.25954(8) 0.0294(2) Uani 1 1 d .
C1 C 1.0720(2) 0.7299(5) 0.1810(3) 0.0598(13) Uani 1 1 d .
H1A H 1.0932 0.7739 0.1351 0.090 Uiso 1 1 calc R
H1B H 1.0345 0.6861 0.1610 0.090 Uiso 1 1 calc R
H1C H 1.0989 0.6611 0.2057 0.090 Uiso 1 1 calc R
C2 C 1.00755(18) 0.7742(4) 0.3431(2) 0.0427(10) Uani 1 1 d .
H2A H 0.9946 0.8420 0.3837 0.064 Uiso 1 1 calc R
H2B H 1.0335 0.7057 0.3698 0.064 Uiso 1 1 calc R
H2C H 0.9713 0.7298 0.3197 0.064 Uiso 1 1 calc R
C3 C 1.1240(2) 0.9293(5) 0.3043(3) 0.0560(12) Uani 1 1 d .
H3A H 1.1485 0.9719 0.2609 0.084 Uiso 1 1 calc R
H3B H 1.1475 0.8551 0.3295 0.084 Uiso 1 1 calc R
H3C H 1.1140 0.9975 0.3462 0.084 Uiso 1 1 calc R
C4 C 1.03991(16) 1.0746(4) 0.1591(2) 0.0332(8) Uani 1 1 d .
H4A H 1.0748 1.0223 0.1364 0.040 Uiso 1 1 calc R
H4B H 1.0566 1.1565 0.1866 0.040 Uiso 1 1 calc R
C5 C 0.99816(15) 1.1175(4) 0.0902(2) 0.0305(8) Uani 1 1 d .
H5A H 1.0201 1.1819 0.0537 0.037 Uiso 1 1 calc R
H5B H 0.9865 1.0368 0.0573 0.037 Uiso 1 1 calc R
Si2 Si 0.83176(4) 0.80307(10) 0.13083(6) 0.0307(2) Uani 1 1 d .
C6 C 0.75136(18) 0.8060(4) 0.0894(3) 0.0457(10) Uani 1 1 d .
H6A H 0.7240 0.8486 0.1297 0.068 Uiso 1 1 calc R
H6B H 0.7377 0.7126 0.0787 0.068 Uiso 1 1 calc R
H6C H 0.7504 0.8584 0.0382 0.068 Uiso 1 1 calc R
C7 C 0.87823(19) 0.6861(4) 0.0649(3) 0.0428(9) Uani 1 1 d .
H7A H 0.9195 0.6767 0.0882 0.064 Uiso 1 1 calc R
H7B H 0.8811 0.7239 0.0093 0.064 Uiso 1 1 calc R
H7C H 0.8584 0.5966 0.0627 0.064 Uiso 1 1 calc R
C8 C 0.83032(18) 0.7316(4) 0.2369(3) 0.0444(10) Uani 1 1 d .
H8A H 0.8054 0.7903 0.2723 0.067 Uiso 1 1 calc R
H8B H 0.8722 0.7272 0.2584 0.067 Uiso 1 1 calc R
H8C H 0.8126 0.6399 0.2356 0.067 Uiso 1 1 calc R
C9 C 0.86795(17) 1.0318(4) 0.0540(2) 0.0338(9) Uani 1 1 d .
H9A H 0.8269 1.0316 0.0281 0.041 Uiso 1 1 calc R
H9B H 0.8964 0.9807 0.0180 0.041 Uiso 1 1 calc R
C10 C 0.89031(17) 1.1769(4) 0.0640(2) 0.0341(8) Uani 1 1 d .
H10A H 0.9039 1.2124 0.0101 0.041 Uiso 1 1 calc R
H10B H 0.8562 1.2348 0.0837 0.041 Uiso 1 1 calc R
Si3 Si 0.96697(5) 1.31225(11) 0.37162(7) 0.0281(2) Uani 1 1 d .
C11 C 0.92374(19) 1.4441(4) 0.4309(3) 0.0419(10) Uani 1 1 d .
H11A H 0.9120 1.5187 0.3942 0.063 Uiso 1 1 calc R
H11B H 0.9498 1.4797 0.4750 0.063 Uiso 1 1 calc R
H11C H 0.8868 1.4031 0.4547 0.063 Uiso 1 1 calc R
C12 C 1.04349(16) 1.3815(4) 0.3427(3) 0.0419(9) Uani 1 1 d .
H12A H 1.0687 1.3085 0.3195 0.063 Uiso 1 1 calc R
H12B H 1.0637 1.4187 0.3915 0.063 Uiso 1 1 calc R
H12C H 1.0383 1.4539 0.3018 0.063 Uiso 1 1 calc R
C13 C 0.97942(19) 1.1617(4) 0.4399(2) 0.0411(9) Uani 1 1 d .
H13A H 1.0014 1.0907 0.4096 0.062 Uiso 1 1 calc R
H13B H 0.9397 1.1263 0.4583 0.062 Uiso 1 1 calc R
H13C H 1.0037 1.1893 0.4878 0.062 Uiso 1 1 calc R
C14 C 0.91679(16) 1.3620(4) 0.2217(2) 0.0361(9) Uani 1 1 d .
H14A H 0.9284 1.4531 0.2426 0.043 Uiso 1 1 calc R
H14B H 0.8727 1.3637 0.2073 0.043 Uiso 1 1 calc R
C15 C 0.95475(18) 1.3276(4) 0.1463(3) 0.0339(10) Uani 1 1 d .
H15A H 0.9438 1.3892 0.1004 0.041 Uiso 1 1 calc R
H15B H 0.9989 1.3390 0.1584 0.041 Uiso 1 1 calc R
Mn1 Mn 0.79119(2) 0.79536(5) 0.48732(3) 0.03018(12) Uani 1 1 d .
O1 O 0.88009(14) 0.9396(3) 0.38321(18) 0.0383(7) Uani 1 1 d .
C16 C 0.84496(16) 0.8851(4) 0.4277(2) 0.0310(8) Uani 1 1 d .
O2 O 0.67829(14) 0.8896(3) 0.4011(2) 0.0672(9) Uani 1 1 d .
C17 C 0.7223(2) 0.8556(4) 0.4344(3) 0.0438(10) Uani 1 1 d .
O3 O 0.87841(14) 0.6466(3) 0.59545(18) 0.0531(8) Uani 1 1 d .
C18 C 0.84529(18) 0.7054(4) 0.5545(2) 0.0376(9) Uani 1 1 d .
O4 O 0.76667(13) 0.5304(3) 0.4073(2) 0.0483(8) Uani 1 1 d .
C19 C 0.77539(16) 0.6311(4) 0.4396(2) 0.0353(8) Uani 1 1 d .
O5 O 0.74200(18) 0.9411(3) 0.6335(2) 0.0746(11) Uani 1 1 d .
C20 C 0.7614(2) 0.8835(4) 0.5775(3) 0.0492(10) Uani 1 1 d .
O6 O 0.80334(10) 1.1291(3) 0.27696(14) 0.0416(7) Uani 1 1 d .
C21 C 0.78949(17) 1.2177(5) 0.3468(3) 0.0648(15) Uani 1 1 d .
H21A H 0.8052 1.3109 0.3368 0.078 Uiso 1 1 calc R
H21B H 0.8086 1.1819 0.3975 0.078 Uiso 1 1 calc R
C22 C 0.72148(16) 1.2190(4) 0.3548(2) 0.0360(8) Uani 1 1 d .
H22A H 0.7066 1.3074 0.3762 0.043 Uiso 1 1 calc R
H22B H 0.7070 1.1449 0.3912 0.043 Uiso 1 1 calc R
C23 C 0.70114(18) 1.1967(6) 0.2677(3) 0.0682(15) Uani 1 1 d .
H23A H 0.6594 1.1572 0.2658 0.082 Uiso 1 1 calc R
H23B H 0.7013 1.2834 0.2366 0.082 Uiso 1 1 calc R
C24 C 0.74704(15) 1.1000(4) 0.2337(2) 0.0411(10) Uani 1 1 d .
H24A H 0.7341 1.0047 0.2432 0.049 Uiso 1 1 calc R
H24B H 0.7523 1.1144 0.1739 0.049 Uiso 1 1 calc R

loop_
_atom_site_aniso_label
_atom_site_aniso_U_11
_atom_site_aniso_U_22
_atom_site_aniso_U_33
_atom_site_aniso_U_23
_atom_site_aniso_U_13
_atom_site_aniso_U_12
U1 0.02116(6) 0.02030(6) 0.02315(6) 0.00032(8) 0.00033(8) 0.00111(4)
N1 0.0210(14) 0.0270(13) 0.0292(15) 0.0021(11) 0.0008(11) 0.0013(11)
N2 0.0253(16) 0.0302(18) 0.0283(18) -0.0003(13) -0.0021(13) 0.0006(12)
N3 0.0282(15) 0.0208(15) 0.0325(15) -0.0022(12) -0.0025(12) 0.0041(12)
N4 0.0262(14) 0.0237(15) 0.0325(16) 0.0028(13) -0.0015(12) 0.0026(12)
Si1 0.0236(4) 0.0270(4) 0.0374(6) 0.0041(5) -0.0005(5) 0.0046(3)
C1 0.068(3) 0.046(3) 0.065(3) -0.005(2) 0.016(2) 0.023(2)
C2 0.048(2) 0.032(2) 0.048(2) 0.0132(18) 0.0010(19) 0.0031(17)
C3 0.037(2) 0.060(3) 0.071(3) 0.023(2) -0.021(2) -0.001(2)
C4 0.0289(19) 0.037(2) 0.034(2) 0.0076(16) 0.0011(16) 0.0003(16)
C5 0.032(2) 0.031(2) 0.0278(19) 0.0036(16) 0.0018(15) -0.0018(16)
Si2 0.0305(5) 0.0325(5) 0.0291(5) -0.0057(4) -0.0012(4) -0.0046(4)
C6 0.044(2) 0.049(3) 0.044(2) -0.012(2) -0.0036(19) -0.010(2)
C7 0.043(2) 0.038(2) 0.048(2) -0.0100(18) -0.0024(19) -0.0016(18)
C8 0.063(2) 0.0364(19) 0.034(3) -0.0043(18) -0.005(2) -0.0125(17)
C9 0.0287(19) 0.041(2) 0.031(2) 0.0009(16) -0.0052(16) 0.0026(16)
C10 0.0322(19) 0.038(2) 0.032(2) 0.0069(16) -0.0013(16) 0.0040(16)
Si3 0.0269(5) 0.0231(5) 0.0344(6) -0.0041(4) -0.0013(4) -0.0001(4)
C11 0.040(2) 0.036(2) 0.050(3) -0.0134(19) 0.004(2) 0.0015(16)
C12 0.034(2) 0.037(2) 0.054(2) -0.0062(19) -0.0002(18) -0.0056(17)
C13 0.051(2) 0.035(2) 0.037(2) -0.0002(18) -0.0128(19) -0.0064(19)
C14 0.037(2) 0.0281(19) 0.043(2) 0.0024(16) -0.0085(15) 0.0085(16)
C15 0.037(2) 0.021(2) 0.043(2) 0.0066(17) -0.0063(17) -0.0015(16)
Mn1 0.0331(3) 0.0255(3) 0.0320(3) -0.0018(2) 0.0080(2) -0.0061(2)
O1 0.0388(17) 0.0430(16) 0.0331(17) 0.0015(12) 0.0035(14) -0.0182(13)
C16 0.0311(18) 0.036(2) 0.0259(18) -0.0053(16) -0.0010(15) -0.0052(16)
O2 0.055(2) 0.0454(19) 0.101(3) 0.0096(18) -0.0208(19) 0.0017(16)
C17 0.049(3) 0.027(2) 0.055(3) -0.0012(19) 0.007(2) -0.0064(19)
O3 0.0582(18) 0.059(2) 0.0423(17) -0.0112(15) -0.0126(15) 0.0161(16)
C18 0.040(2) 0.036(2) 0.038(2) -0.0141(19) 0.0095(18) -0.0083(18)
O4 0.0463(17) 0.0301(16) 0.068(2) -0.0155(14) -0.0086(15) -0.0031(12)
C19 0.032(2) 0.036(2) 0.038(2) 0.0003(18) -0.0031(16) -0.0008(17)
O5 0.092(3) 0.069(2) 0.063(2) -0.0246(19) 0.017(2) 0.029(2)
C20 0.052(3) 0.043(2) 0.052(3) -0.003(2) 0.002(2) 0.008(2)
O6 0.0249(12) 0.0490(15) 0.0511(18) -0.0251(12) -0.0104(10) 0.0093(12)
C21 0.035(2) 0.074(3) 0.085(4) -0.058(3) -0.007(2) 0.018(2)
C22 0.0332(19) 0.035(2) 0.040(2) -0.0055(17) 0.0051(17) 0.0013(16)
C23 0.036(2) 0.125(4) 0.044(3) -0.005(3) 0.0025(19) 0.029(2)
C24 0.0262(17) 0.062(2) 0.034(3) -0.0053(19) -0.0059(16) -0.0025(16)

loop_
_atom_type_symbol
_atom_type_description
_atom_type_scat_dispersion_real
_atom_type_scat_dispersion_imag
_atom_type_scat_source
C C 0.0033 0.0016 'International Tables Vol C Tables 4.2.6.8 and 6.1.1.4'
H H 0.0000 0.0000 'International Tables Vol C Tables 4.2.6.8 and 6.1.1.4'
N N 0.0061 0.0033 'International Tables Vol C Tables 4.2.6.8 and 6.1.1.4'
O O 0.0106 0.0060 'International Tables Vol C Tables 4.2.6.8 and 6.1.1.4'
Si Si 0.0817 0.0704 'International Tables Vol C Tables 4.2.6.8 and 6.1.1.4'
Mn Mn 0.3368 0.7283 'International Tables Vol C Tables 4.2.6.8 and 6.1.1.4'
U U -9.6767 9.6646 'International Tables Vol C Tables 4.2.6.8 and 6.1.1.4'

loop_
_geom_angle_atom_site_label_1
_geom_angle_atom_site_label_2
_geom_angle_atom_site_label_3
_geom_angle
N3 U1 N2 128.64(10)
N3 U1 N1 96.31(10)
N2 U1 N1 99.29(11)
N3 U1 O1 101.74(10)
N2 U1 O1 117.86(9)
N1 U1 O1 109.78(10)
N3 U1 O6 78.49(9)
N2 U1 O6 81.67(9)
N1 U1 O6 173.82(10)
O1 U1 O6 74.82(9)
N3 U1 N4 69.79(10)
N2 U1 N4 69.10(10)
N1 U1 N4 72.40(9)
O1 U1 N4 171.52(8)
O6 U1 N4 102.44(8)
C4 N1 Si1 113.1(2)
C4 N1 U1 118.1(2)
Si1 N1 U1 128.80(15)
C9 N2 Si2 112.5(2)
C9 N2 U1 124.6(2)
Si2 N2 U1 122.24(17)
C14 N3 Si3 116.3(2)
C14 N3 U1 116.1(2)
Si3 N3 U1 126.39(15)
C10 N4 C15 110.6(3)
C10 N4 C5 111.8(3)
C15 N4 C5 110.5(3)
C10 N4 U1 106.8(2)
C15 N4 U1 110.9(2)
C5 N4 U1 106.03(19)
N1 Si1 C1 112.50(19)
N1 Si1 C3 110.63(17)
C1 Si1 C3 108.7(2)
N1 Si1 C2 108.29(15)
C1 Si1 C2 108.2(2)
C3 Si1 C2 108.4(2)
N1 C4 C5 111.4(3)
N4 C5 C4 110.6(3)
N2 Si2 C8 107.92(16)
N2 Si2 C7 111.30(17)
C8 Si2 C7 108.06(18)
N2 Si2 C6 112.64(18)
C8 Si2 C6 108.84(18)
C7 Si2 C6 107.97(18)
N2 C9 C10 109.6(3)
N4 C10 C9 110.9(3)
N3 Si3 C12 110.21(17)
N3 Si3 C13 108.31(16)
C12 Si3 C13 108.03(19)
N3 Si3 C11 112.70(17)
C12 Si3 C11 109.22(18)
C13 Si3 C11 108.2(2)
N3 C14 C15 108.9(3)
N4 C15 C14 108.3(3)
C16 Mn1 C19 109.49(16)
C16 Mn1 C20 116.33(18)
C19 Mn1 C20 134.11(18)
C16 Mn1 C17 97.21(17)
C19 Mn1 C17 85.97(16)
C20 Mn1 C17 86.20(19)
C16 Mn1 C18 98.16(16)
C19 Mn1 C18 87.13(16)
C20 Mn1 C18 88.69(17)
C17 Mn1 C18 164.52(17)
C16 O1 U1 152.9(3)
O1 C16 Mn1 175.4(3)
O2 C17 Mn1 178.0(3)
O3 C18 Mn1 178.3(3)
O4 C19 Mn1 177.5(4)
O5 C20 Mn1 178.6(4)
C24 O6 C21 108.7(3)
C24 O6 U1 129.2(2)
C21 O6 U1 122.0(2)
O6 C21 C22 106.2(3)
C21 C22 C23 102.1(3)
C24 C23 C22 104.2(3)
O6 C24 C23 105.3(3)

loop_
_geom_bond_atom_site_label_1
_geom_bond_atom_site_label_2
_geom_bond_distance
U1 N3 2.225(3)
U1 N2 2.234(3)
U1 N1 2.235(3)
U1 O1 2.496(3)
U1 O6 2.512(2)
U1 N4 2.570(3)
N1 C4 1.474(4)
N1 Si1 1.732(3)
N2 C9 1.484(5)
N2 Si2 1.746(3)
N3 C14 1.472(4)
N3 Si3 1.726(3)
N4 C10 1.481(4)
N4 C15 1.487(5)
N4 C5 1.489(4)
Si1 C1 1.861(5)
Si1 C3 1.862(4)
Si1 C2 1.871(4)
C4 C5 1.506(5)
Si2 C8 1.864(5)
Si2 C7 1.870(4)
Si2 C6 1.879(4)
C9 C10 1.515(5)
Si3 C12 1.862(4)
Si3 C13 1.870(4)
Si3 C11 1.871(4)
C14 C15 1.520(6)
Mn1 C16 1.759(4)
Mn1 C19 1.824(4)
Mn1 C20 1.824(5)
Mn1 C17 1.830(5)
Mn1 C18 1.836(5)
O1 C16 1.182(4)
O2 C17 1.152(5)
O3 C18 1.140(5)
O4 C19 1.135(4)
O5 C20 1.154(5)
O6 C24 1.444(4)
O6 C21 1.464(4)
C21 C22 1.489(5)
C22 C23 1.503(5)
C23 C24 1.486(5)
